data_3000259
loop_
_publ_author_name
'Ken-ichi Fujita'

_journal_name_full 'To be published'
_chemical_formula_sum 'C28 H47 F3 Ir2 O3 P2 S'
_symmetry_space_group_name_Hall '-P 2ybc'
_symmetry_space_group_name_H-M 'P 1 21/c 1'
_cell_angle_alpha 90.0000
_cell_angle_beta 102.8964(7)
_cell_angle_gamma 90.0000
_cell_length_a 10.63646(19)
_cell_length_b 19.4945(4)
_cell_length_c 15.9469(3)
_cell_measurement_temperature 173.1
_cell_volume 3223.22(11)
_diffrn_ambient_temperature 173.1
_diffrn_radiation_type 'Mo K\a'
_diffrn_radiation_wavelength 0.71075
_refine_ls_goodness_of_fit_ref 1.007
_refine_ls_R_factor_gt 0.0314
_refine_ls_wR_factor_ref 0.0453
_cod_database_code 3000259
_cod_hold_until_date 2020-01-16

loop_
_atom_site_label
_atom_site_fract_x
_atom_site_fract_y
_atom_site_fract_z
? ? ? ?
